data_1512666
loop_
_publ_author_name
'Ai-Quan Jia'
'Qing Ma'
'Hua-Tian Shi'
'Qun Chen'
'Wa-Hung Leung'
'Qian-Feng Zhang'

_publ_section_title
;
 Mutual transformation between mono- and binuclear ruthenium complexes and
 their reactions with iminobis(diisopropylphosphinesulfide) ligand
;
_journal_name_full
;
Inorganica Chimica Acta
;
_journal_page_first 99
_journal_page_last 102
_journal_paper_doi 10.1016/j.ica.2012.05.036
_journal_volume 392
_journal_year 2012
_chemical_formula_sum 'C38 H34 Cl2 O2 P2 Ru'
_chemical_formula_weight 756.56
_space_group_IT_number 2
_symmetry_cell_setting triclinic
_symmetry_space_group_name_Hall '-P 1'
_symmetry_space_group_name_H-M 'P -1'
_atom_sites_solution_hydrogens geom
_atom_sites_solution_primary direct
_atom_sites_solution_secondary difmap
_cell_angle_alpha 67.643(5)
_cell_angle_beta 76.842(6)
_cell_angle_gamma 80.962(6)
_cell_formula_units_Z 2
_cell_length_a 10.702(5)
_cell_length_b 12.794(6)
_cell_length_c 13.706(7)
_cell_measurement_reflns_used 2349
_cell_measurement_temperature 296(2)
_cell_measurement_theta_max 23.57
_cell_measurement_theta_min 2.31
_cell_volume 1684.8(14)
_computing_cell_refinement 'Bruker SMART'
_computing_data_collection 'Bruker SMART'
_computing_data_reduction 'Bruker SAINT'
_computing_molecular_graphics 'Bruker SHELXTL'
_computing_publication_material 'Bruker SHELXTL'
_computing_structure_refinement 'SHELXL-97 (Sheldrick, 1997)'
_computing_structure_solution 'SHELXS-97 (Sheldrick, 1990)'
_diffrn_ambient_temperature 296(2)
_diffrn_measured_fraction_theta_full 0.970
_diffrn_measured_fraction_theta_max 0.970
_diffrn_measurement_device_type 'CCD area detector'
_diffrn_measurement_method 'phi and omega scans'
_diffrn_radiation_monochromator graphite
_diffrn_radiation_source 'fine-focus sealed tube'
_diffrn_radiation_type MoK\a
_diffrn_radiation_wavelength 0.71073
_diffrn_reflns_av_R_equivalents 0.0272
_diffrn_reflns_av_sigmaI/netI 0.0626
_diffrn_reflns_limit_h_max 9
_diffrn_reflns_limit_h_min -12
_diffrn_reflns_limit_k_max 15
_diffrn_reflns_limit_k_min -14
_diffrn_reflns_limit_l_max 16
_diffrn_reflns_limit_l_min -15
_diffrn_reflns_number 8635
_diffrn_reflns_theta_full 25.00
_diffrn_reflns_theta_max 25.00
_diffrn_reflns_theta_min 2.31
_exptl_absorpt_coefficient_mu 0.752
_exptl_absorpt_correction_T_max 0.9265
_exptl_absorpt_correction_T_min 0.8635
_exptl_absorpt_correction_type none
_exptl_crystal_colour orange
_exptl_crystal_density_diffrn 1.491
_exptl_crystal_density_method 'not measured'
_exptl_crystal_description block
_exptl_crystal_F_000 772
_exptl_crystal_size_max 0.20
_exptl_crystal_size_mid 0.17
_exptl_crystal_size_min 0.10
_refine_diff_density_max 0.856
_refine_diff_density_min -0.927
_refine_diff_density_rms 0.096
_refine_ls_extinction_method none
_refine_ls_goodness_of_fit_ref 0.898
_refine_ls_hydrogen_treatment mixed
_refine_ls_matrix_type full
_refine_ls_number_parameters 411
_refine_ls_number_reflns 5772
_refine_ls_number_restraints 0
_refine_ls_restrained_S_all 0.898
_refine_ls_R_factor_all 0.0642
_refine_ls_R_factor_gt 0.0444
_refine_ls_shift/su_max 0.051
_refine_ls_shift/su_mean 0.001
_refine_ls_structure_factor_coef Fsqd
_refine_ls_weighting_details 'calc w=1/[\s^2^(Fo^2^)+(0.1000P)^2^+0.7069P] where P=(Fo^2^+2Fc^2^)/3'
_refine_ls_weighting_scheme calc
_refine_ls_wR_factor_gt 0.1199
_refine_ls_wR_factor_ref 0.1453
_reflns_number_gt 4388
_reflns_number_total 5772
_reflns_threshold_expression >2sigma(I)
_cod_data_source_file ICA-2012-392-99-102-2.cif
_cod_data_source_block p-1
_cod_original_cell_volume 1684.9(14)
_cod_original_sg_symbol_H-M 'P-1   '
_cod_database_code 1512666

loop_
_symmetry_equiv_pos_as_xyz
'x, y, z'
'-x, -y, -z'

loop_
_atom_site_label
_atom_site_type_symbol
_atom_site_fract_x
_atom_site_fract_y
_atom_site_fract_z
_atom_site_U_iso_or_equiv
_atom_site_adp_type
_atom_site_occupancy
_atom_site_symmetry_multiplicity
_atom_site_calc_flag
_atom_site_refinement_flags
Ru1 Ru 0.69148(3) 0.51763(3) 0.73440(3) 0.02838(15) Uani 1 1 d .
P1 P 0.75159(11) 0.70311(9) 0.70075(9) 0.0283(3) Uani 1 1 d .
P2 P 0.63293(11) 0.33997(10) 0.74376(9) 0.0281(3) Uani 1 1 d .
Cl1 Cl 0.61178(14) 0.59987(12) 0.57211(10) 0.0502(4) Uani 1 1 d .
Cl2 Cl 0.70670(14) 0.44814(11) 0.92195(10) 0.0470(3) Uani 1 1 d .
C1 C 0.4584(4) 0.3337(4) 0.7785(4) 0.0348(11) Uani 1 1 d .
C2 C 0.3986(5) 0.3146(4) 0.8834(4) 0.0436(13) Uani 1 1 d .
H2 H 0.4480 0.2988 0.9358 0.052 Uiso 1 1 calc R
C3 C 0.2658(5) 0.3185(5) 0.9118(5) 0.0530(15) Uani 1 1 d .
H3 H 0.2260 0.3081 0.9823 0.064 Uiso 1 1 calc R
C4 C 0.1934(5) 0.3379(5) 0.8352(6) 0.0605(17) Uani 1 1 d .
H4 H 0.1042 0.3388 0.8536 0.073 Uiso 1 1 calc R
C5 C 0.2537(6) 0.3559(5) 0.7310(5) 0.0576(16) Uani 1 1 d .
H5 H 0.2041 0.3690 0.6793 0.069 Uiso 1 1 calc R
C6 C 0.3849(5) 0.3552(5) 0.7012(4) 0.0508(14) Uani 1 1 d .
H6 H 0.4238 0.3689 0.6299 0.061 Uiso 1 1 calc R
C7 C 0.6831(5) 0.3044(4) 0.6213(4) 0.0343(11) Uani 1 1 d .
C8 C 0.6400(6) 0.2096(5) 0.6170(5) 0.0535(15) Uani 1 1 d .
H8 H 0.5829 0.1660 0.6750 0.064 Uiso 1 1 calc R
C9 C 0.6808(7) 0.1799(5) 0.5279(5) 0.0641(18) Uani 1 1 d .
H9 H 0.6504 0.1168 0.5256 0.077 Uiso 1 1 calc R
C10 C 0.7666(6) 0.2430(5) 0.4421(5) 0.0564(15) Uani 1 1 d .
H10 H 0.7958 0.2217 0.3825 0.068 Uiso 1 1 calc R
C11 C 0.8084(6) 0.3365(5) 0.4451(4) 0.0531(15) Uani 1 1 d .
H11 H 0.8660 0.3793 0.3870 0.064 Uiso 1 1 calc R
C12 C 0.7663(5) 0.3690(5) 0.5332(4) 0.0442(13) Uani 1 1 d .
H12 H 0.7940 0.4343 0.5333 0.053 Uiso 1 1 calc R
C13 C 0.6924(4) 0.2095(4) 0.8426(4) 0.0306(10) Uani 1 1 d .
C14 C 0.6320(5) 0.1089(4) 0.8798(4) 0.0401(12) Uani 1 1 d .
H14 H 0.5561 0.1088 0.8576 0.048 Uiso 1 1 calc R
C15 C 0.6825(5) 0.0093(4) 0.9489(5) 0.0499(14) Uani 1 1 d .
H15 H 0.6408 -0.0569 0.9725 0.060 Uiso 1 1 calc R
C16 C 0.7942(6) 0.0082(5) 0.9825(5) 0.0541(15) Uani 1 1 d .
H16 H 0.8280 -0.0583 1.0298 0.065 Uiso 1 1 calc R
C17 C 0.8561(6) 0.1071(5) 0.9452(5) 0.0517(14) Uani 1 1 d .
H17 H 0.9323 0.1067 0.9671 0.062 Uiso 1 1 calc R
C18 C 0.8059(5) 0.2065(4) 0.8757(4) 0.0400(12) Uani 1 1 d .
H18 H 0.8490 0.2721 0.8510 0.048 Uiso 1 1 calc R
C19 C 0.8644(5) 0.7132(4) 0.7791(4) 0.0330(11) Uani 1 1 d .
C20 C 0.9461(5) 0.6204(4) 0.8230(4) 0.0406(12) Uani 1 1 d .
H20 H 0.9387 0.5518 0.8168 0.049 Uiso 1 1 calc R
C21 C 1.0385(5) 0.6267(5) 0.8759(4) 0.0466(13) Uani 1 1 d .
H21 H 1.0926 0.5630 0.9045 0.056 Uiso 1 1 calc R
C22 C 1.0504(5) 0.7266(5) 0.8864(4) 0.0452(13) Uani 1 1 d .
H22 H 1.1136 0.7317 0.9209 0.054 Uiso 1 1 calc R
C23 C 0.9690(5) 0.8187(5) 0.8460(4) 0.0486(14) Uani 1 1 d .
H23 H 0.9758 0.8861 0.8546 0.058 Uiso 1 1 calc R
C24 C 0.8761(5) 0.8139(4) 0.7922(4) 0.0410(12) Uani 1 1 d .
H24 H 0.8217 0.8778 0.7649 0.049 Uiso 1 1 calc R
C25 C 0.6116(4) 0.7975(4) 0.7240(4) 0.0315(10) Uani 1 1 d .
C26 C 0.5457(6) 0.8651(5) 0.6427(4) 0.0497(14) Uani 1 1 d .
H26 H 0.5770 0.8676 0.5728 0.060 Uiso 1 1 calc R
C27 C 0.4347(6) 0.9283(5) 0.6647(5) 0.0606(16) Uani 1 1 d .
H27 H 0.3918 0.9742 0.6094 0.073 Uiso 1 1 calc R
C28 C 0.3863(6) 0.9245(5) 0.7676(5) 0.0626(17) Uani 1 1 d .
H28 H 0.3113 0.9682 0.7816 0.075 Uiso 1 1 calc R
C29 C 0.4482(6) 0.8566(6) 0.8497(5) 0.072(2) Uani 1 1 d .
H29 H 0.4148 0.8531 0.9197 0.086 Uiso 1 1 calc R
C30 C 0.5615(6) 0.7929(6) 0.8274(5) 0.0567(16) Uani 1 1 d .
H30 H 0.6038 0.7467 0.8829 0.068 Uiso 1 1 calc R
C31 C 0.8318(5) 0.7804(4) 0.5628(4) 0.0325(11) Uani 1 1 d .
C32 C 0.8496(6) 0.8945(4) 0.5307(4) 0.0481(14) Uani 1 1 d .
H32 H 0.8167 0.9325 0.5781 0.058 Uiso 1 1 calc R
C33 C 0.9154(6) 0.9529(5) 0.4293(5) 0.0572(16) Uani 1 1 d .
H33 H 0.9267 1.0294 0.4091 0.069 Uiso 1 1 calc R
C34 C 0.9646(6) 0.8971(5) 0.3579(5) 0.0614(17) Uani 1 1 d .
H34 H 1.0094 0.9358 0.2898 0.074 Uiso 1 1 calc R
C35 C 0.9469(6) 0.7858(5) 0.3879(4) 0.0573(16) Uani 1 1 d .
H35 H 0.9792 0.7482 0.3400 0.069 Uiso 1 1 calc R
C36 C 0.8805(5) 0.7272(4) 0.4902(4) 0.0433(13) Uani 1 1 d .
H36 H 0.8690 0.6509 0.5096 0.052 Uiso 1 1 calc R
C37 C 0.8587(5) 0.4778(4) 0.6849(4) 0.0340(11) Uani 1 1 d .
C38 C 0.3806(5) 0.6095(5) 0.7766(6) 0.0643(18) Uani 1 1 d .
H38A H 0.3960 0.6799 0.7179 0.096 Uiso 1 1 calc R
H38B H 0.3198 0.6233 0.8345 0.096 Uiso 1 1 calc R
H38C H 0.3468 0.5595 0.7534 0.096 Uiso 1 1 calc R
H1O H 0.477(9) 0.547(7) 0.882(8) 0.13(4) Uiso 1 1 d .
O1 O 0.4970(4) 0.5592(3) 0.8117(3) 0.0490(10) Uani 1 1 d .
O2 O 0.9610(4) 0.4543(3) 0.6586(4) 0.0552(10) Uani 1 1 d .

loop_
_atom_site_aniso_label
_atom_site_aniso_U_11
_atom_site_aniso_U_22
_atom_site_aniso_U_33
_atom_site_aniso_U_23
_atom_site_aniso_U_13
_atom_site_aniso_U_12
Ru1 0.0285(2) 0.0289(2) 0.0272(2) -0.00819(16) -0.00534(16) -0.00508(15)
P1 0.0320(6) 0.0250(6) 0.0274(6) -0.0104(5) -0.0031(5) -0.0014(5)
P2 0.0278(6) 0.0288(6) 0.0287(6) -0.0107(5) -0.0044(5) -0.0050(5)
Cl1 0.0603(9) 0.0516(8) 0.0392(7) -0.0100(6) -0.0205(6) -0.0056(7)
Cl2 0.0601(8) 0.0476(7) 0.0322(7) -0.0075(6) -0.0142(6) -0.0099(6)
C1 0.031(3) 0.038(3) 0.032(3) -0.005(2) -0.007(2) -0.011(2)
C2 0.037(3) 0.055(3) 0.034(3) -0.007(2) -0.009(2) -0.006(2)
C3 0.043(3) 0.061(4) 0.042(3) -0.012(3) 0.006(3) -0.003(3)
C4 0.028(3) 0.067(4) 0.077(5) -0.015(3) -0.006(3) -0.009(3)
C5 0.040(3) 0.070(4) 0.068(4) -0.025(3) -0.022(3) -0.002(3)
C6 0.035(3) 0.073(4) 0.042(3) -0.015(3) -0.011(2) -0.009(3)
C7 0.034(3) 0.041(3) 0.031(3) -0.019(2) -0.005(2) 0.002(2)
C8 0.075(4) 0.047(3) 0.042(3) -0.015(3) -0.005(3) -0.023(3)
C9 0.097(5) 0.055(4) 0.051(4) -0.025(3) -0.018(4) -0.013(4)
C10 0.073(4) 0.063(4) 0.042(3) -0.030(3) -0.013(3) 0.005(3)
C11 0.054(4) 0.064(4) 0.037(3) -0.021(3) 0.004(3) -0.005(3)
C12 0.046(3) 0.050(3) 0.039(3) -0.021(3) 0.003(2) -0.014(2)
C13 0.033(3) 0.029(2) 0.028(2) -0.0105(19) -0.004(2) 0.0008(19)
C14 0.040(3) 0.035(3) 0.044(3) -0.013(2) -0.007(2) -0.001(2)
C15 0.053(3) 0.027(3) 0.056(4) -0.005(2) -0.001(3) -0.003(2)
C16 0.057(4) 0.038(3) 0.055(4) -0.005(3) -0.014(3) 0.009(3)
C17 0.047(3) 0.047(3) 0.063(4) -0.023(3) -0.020(3) 0.015(3)
C18 0.036(3) 0.035(3) 0.045(3) -0.011(2) -0.009(2) 0.002(2)
C19 0.034(3) 0.039(3) 0.024(2) -0.009(2) 0.001(2) -0.012(2)
C20 0.038(3) 0.039(3) 0.049(3) -0.018(2) -0.011(2) -0.005(2)
C21 0.035(3) 0.052(3) 0.055(3) -0.022(3) -0.008(3) -0.001(2)
C22 0.042(3) 0.054(3) 0.042(3) -0.014(3) -0.010(2) -0.017(3)
C23 0.061(4) 0.048(3) 0.042(3) -0.015(3) -0.008(3) -0.024(3)
C24 0.054(3) 0.033(3) 0.036(3) -0.010(2) -0.014(2) -0.004(2)
C25 0.038(3) 0.027(2) 0.029(2) -0.015(2) 0.000(2) 0.000(2)
C26 0.057(4) 0.056(3) 0.030(3) -0.008(3) -0.009(3) -0.003(3)
C27 0.050(4) 0.063(4) 0.060(4) -0.014(3) -0.021(3) 0.017(3)
C28 0.053(4) 0.069(4) 0.069(4) -0.040(4) -0.010(3) 0.025(3)
C29 0.060(4) 0.106(6) 0.051(4) -0.044(4) -0.008(3) 0.028(4)
C30 0.051(3) 0.084(4) 0.037(3) -0.031(3) -0.011(3) 0.016(3)
C31 0.036(3) 0.030(2) 0.030(2) -0.008(2) -0.005(2) -0.004(2)
C32 0.070(4) 0.035(3) 0.039(3) -0.016(2) 0.001(3) -0.012(3)
C33 0.074(4) 0.041(3) 0.049(4) -0.009(3) 0.002(3) -0.020(3)
C34 0.081(5) 0.055(4) 0.039(3) -0.012(3) 0.015(3) -0.028(3)
C35 0.083(5) 0.048(3) 0.033(3) -0.014(3) 0.011(3) -0.015(3)
C36 0.057(3) 0.033(3) 0.039(3) -0.015(2) 0.002(2) -0.012(2)
C37 0.043(3) 0.027(2) 0.035(3) -0.014(2) -0.002(2) -0.009(2)
C38 0.038(3) 0.063(4) 0.083(5) -0.017(4) -0.010(3) -0.007(3)
O1 0.039(2) 0.058(2) 0.048(2) -0.019(2) -0.0022(18) -0.0049(18)
O2 0.038(2) 0.049(2) 0.084(3) -0.030(2) -0.011(2) -0.0035(18)

loop_
_atom_type_symbol
_atom_type_description
_atom_type_scat_dispersion_real
_atom_type_scat_dispersion_imag
_atom_type_scat_source
C C 0.0033 0.0016 'International Tables Vol C Tables 4.2.6.8 and 6.1.1.4'
H H 0.0000 0.0000 'International Tables Vol C Tables 4.2.6.8 and 6.1.1.4'
O O 0.0106 0.0060 'International Tables Vol C Tables 4.2.6.8 and 6.1.1.4'
P P 0.1023 0.0942 'International Tables Vol C Tables 4.2.6.8 and 6.1.1.4'
Cl Cl 0.1484 0.1585 'International Tables Vol C Tables 4.2.6.8 and 6.1.1.4'
Ru Ru -1.2594 0.8363 'International Tables Vol C Tables 4.2.6.8 and 6.1.1.4'

loop_
_geom_angle_atom_site_label_1
_geom_angle_atom_site_label_2
_geom_angle_atom_site_label_3
_geom_angle
C37 Ru1 O1 173.53(18)
C37 Ru1 Cl1 100.71(16)
O1 Ru1 Cl1 85.73(12)
C37 Ru1 P2 89.07(14)
O1 Ru1 P2 91.97(11)
Cl1 Ru1 P2 86.71(5)
C37 Ru1 P1 89.21(14)
O1 Ru1 P1 90.54(11)
Cl1 Ru1 P1 86.63(5)
P2 Ru1 P1 172.69(4)
C37 Ru1 Cl2 96.63(15)
O1 Ru1 Cl2 76.93(12)
Cl1 Ru1 Cl2 162.66(6)
P2 Ru1 Cl2 93.46(4)
P1 Ru1 Cl2 93.79(4)
C25 P1 C19 105.3(2)
C25 P1 C31 103.9(2)
C19 P1 C31 101.2(2)
C25 P1 Ru1 111.44(15)
C19 P1 Ru1 117.39(15)
C31 P1 Ru1 116.05(15)
C1 P2 C13 103.4(2)
C1 P2 C7 105.5(2)
C13 P2 C7 100.3(2)
C1 P2 Ru1 110.70(16)
C13 P2 Ru1 118.16(15)
C7 P2 Ru1 117.10(16)
C2 C1 C6 119.5(5)
C2 C1 P2 118.8(4)
C6 C1 P2 121.5(4)
C1 C2 C3 120.8(5)
C4 C3 C2 119.4(5)
C3 C4 C5 119.4(5)
C4 C5 C6 121.8(5)
C5 C6 C1 119.0(5)
C12 C7 C8 118.5(5)
C12 C7 P2 121.4(4)
C8 C7 P2 120.1(4)
C9 C8 C7 120.6(5)
C10 C9 C8 120.3(6)
C11 C10 C9 119.6(5)
C10 C11 C12 120.9(5)
C11 C12 C7 120.1(5)
C18 C13 C14 117.9(4)
C18 C13 P2 119.9(3)
C14 C13 P2 122.0(4)
C15 C14 C13 121.5(5)
C16 C15 C14 119.9(5)
C15 C16 C17 119.2(5)
C18 C17 C16 120.8(5)
C13 C18 C17 120.7(5)
C20 C19 C24 117.6(4)
C20 C19 P1 119.9(4)
C24 C19 P1 122.4(4)
C21 C20 C19 121.7(5)
C22 C21 C20 120.0(5)
C23 C22 C21 119.4(5)
C22 C23 C24 121.3(5)
C23 C24 C19 120.0(5)
C30 C25 C26 118.7(5)
C30 C25 P1 119.0(4)
C26 C25 P1 121.9(4)
C27 C26 C25 120.4(5)
C26 C27 C28 120.5(5)
C29 C28 C27 120.3(6)
C28 C29 C30 119.3(6)
C25 C30 C29 120.8(5)
C36 C31 C32 117.8(4)
C36 C31 P1 122.0(3)
C32 C31 P1 120.1(4)
C33 C32 C31 121.2(5)
C32 C33 C34 119.8(5)
C35 C34 C33 119.6(5)
C34 C35 C36 120.4(6)
C31 C36 C35 121.2(5)
O2 C37 Ru1 177.0(5)
C38 O1 Ru1 135.4(4)

loop_
_geom_bond_atom_site_label_1
_geom_bond_atom_site_label_2
_geom_bond_distance
Ru1 C37 1.829(6)
Ru1 O1 2.194(4)
Ru1 Cl1 2.3630(16)
Ru1 P2 2.4010(15)
Ru1 P1 2.4021(16)
Ru1 Cl2 2.4149(17)
P1 C25 1.819(5)
P1 C19 1.836(5)
P1 C31 1.842(5)
P2 C1 1.826(5)
P2 C13 1.834(5)
P2 C7 1.845(5)
C1 C2 1.378(7)
C1 C6 1.382(7)
C2 C3 1.384(7)
C3 C4 1.369(8)
C4 C5 1.372(9)
C5 C6 1.370(8)
C7 C12 1.384(7)
C7 C8 1.390(7)
C8 C9 1.373(8)
C9 C10 1.378(9)
C10 C11 1.360(8)
C11 C12 1.381(7)
C13 C18 1.380(6)
C13 C14 1.396(6)
C14 C15 1.382(7)
C15 C16 1.372(8)
C16 C17 1.385(8)
C17 C18 1.382(7)
C19 C20 1.381(7)
C19 C24 1.394(7)
C20 C21 1.380(7)
C21 C22 1.368(7)
C22 C23 1.362(8)
C23 C24 1.387(7)
C25 C30 1.379(7)
C25 C26 1.385(7)
C26 C27 1.370(8)
C27 C28 1.372(9)
C28 C29 1.369(9)
C29 C30 1.393(8)
C31 C36 1.376(7)
C31 C32 1.387(7)
C32 C33 1.384(7)
C33 C34 1.388(8)
C34 C35 1.355(8)
C35 C36 1.395(7)
C37 O2 1.103(6)
C38 O1 1.407(7)
